data_2311064
loop_
_publ_author_name
'Magneli, A.'

_publ_section_title
;
 Structures of the Re O3 - type with Recurrent Dislocations of Atoms:
 'Homologous Series' of Molybdenum and Tungsten Oxides
;
_journal_name_full 'Acta Crystallographica (1,1948-23,1967)'
_journal_page_first 495
_journal_page_last 500
_journal_volume 6
_journal_year 1953
_chemical_formula_sum 'Mo5.5 O32 W5.5'
_chemical_name_systematic '(Mo5.5 W5.5) O32'
_space_group_IT_number 13
_symmetry_space_group_name_Hall '-P 2ya'
_symmetry_space_group_name_H-M 'P 1 2/a 1'
_cell_angle_alpha 90
_cell_angle_beta 74
_cell_angle_gamma 90
_cell_formula_units_Z 2
_cell_length_a 16.59999
_cell_length_b 4
_cell_length_c 18.7
_cell_volume 1193.579
_citation_journal_id_ASTM ACCRA9
_cod_data_source_file Magneli_ACCRA9_1953_26.cif
_cod_data_source_block Mo5.5O32W5.5
_cod_original_sg_symbol_Hall '-P 2yc (z,y,-x)'
_cod_database_code 2311064

loop_
_symmetry_equiv_pos_as_xyz
x,y,z
-x+1/2,y,-z
-x,-y,-z
x-1/2,-y,z

loop_
_atom_site_label
_atom_site_type_symbol
_atom_site_fract_x
_atom_site_fract_y
_atom_site_fract_z
_atom_site_occupancy
_atom_site_U_iso_or_equiv
O5 O-2 0.257 0 0.277 1 0.0
O13 O-2 0.008 0.5 0.276 1 0.0
Mo4 Mo+5 0.757 0.4 0.277 0.5 0.0
O14 O-2 0.342 0.5 0.324 1 0.0
Mo2 Mo+5 0.418 0.4 0.092 0.5 0.0
O16 O-2 0.496 0.5 0.432 1 0.0
O7 O-2 0.096 0 0.458 1 0.0
O4 O-2 0.088 0 0.183 1 0.0
O2 O-2 0.25 0 0 1 0.0
Mo6 Mo+5 1.096 0.6 0.458 0.5 0.0
O3 O-2 0.418 0 0.092 1 0.0
Mo5 Mo+5 0.927 0.6 0.37 0.5 0.0
O6 O-2 0.427 0 0.37 1 0.0
O15 O-2 0.177 0.5 0.367 1 0.0
O9 O-2 0.169 0.5 0.091 1 0.0
W2 W+5 0.418 0.4 0.092 0.5 0.0
W4 W+5 0.757 0.4 0.277 0.5 0.0
O11 O-2 0.337 0.5 0.185 1 0.0
W6 W+5 1.096 0.6 0.458 0.5 0.0
W5 W+5 0.927 0.6 0.37 0.5 0.0
Mo1 Mo+5 0.25 0.6 0 0.5 0.0
O17 O-2 0.333 0.5 0.467 1 0.0
Mo3 Mo+5 0.588 0.6 0.183 0.5 0.0
O8 O-2 0.334 0.5 0.046 1 0.0
W1 W+5 0.25 0.6 0 0.5 0.0
O1 O-2 0.5 0.5 0 1 0.0
O12 O-2 0.173 0.5 0.23 1 0.0
O10 O-2 0.003 0.5 0.137 1 0.0
W3 W+5 0.588 0.6 0.183 0.5 0.0
